data_2224358
loop_
_publ_author_name
'Fernandes, Christiane'
'Horn Jr, Adolfo'
'Howie, R. Alan'
'Schripsma, Jan'
'Wardell, James L.'
'Tiekink, Edward R. T.'

_publ_section_title
;
 2-(4<i>H</i>-1,3-Benzoxazin-2-yl)phenol
;
_journal_coeditor_code LH2952
_journal_issue 12
_journal_name_full 'Acta Crystallographica Section E'
_journal_page_first o3104
_journal_page_last o3105
_journal_paper_doi 10.1107/S1600536809047631
_journal_volume 65
_journal_year 2009
_chemical_formula_iupac 'C14 H11 N O2'
_chemical_formula_moiety 'C14 H11 N O2'
_chemical_formula_sum 'C14 H11 N O2'
_chemical_formula_weight 225.24
_chemical_name_systematic
;
2-(4<i>H</i>-1,3-Benzoxazin-2-yl)phenol
;
_space_group_IT_number 13
_symmetry_cell_setting monoclinic
_symmetry_space_group_name_Hall '-P 2yac'
_symmetry_space_group_name_H-M 'P 1 2/n 1'
_atom_sites_solution_hydrogens geom
_atom_sites_solution_primary direct
_atom_sites_solution_secondary difmap
_audit_creation_method SHELXL-97
_cell_angle_alpha 90.00
_cell_angle_beta 115.032(2)
_cell_angle_gamma 90.00
_cell_formula_units_Z 4
_cell_length_a 14.1148(8)
_cell_length_b 5.1725(2)
_cell_length_c 15.8813(8)
_cell_measurement_reflns_used 10058
_cell_measurement_temperature 120(2)
_cell_measurement_theta_max 27.5
_cell_measurement_theta_min 2.9
_cell_volume 1050.57(9)
_computing_cell_refinement 'DENZO (Otwinowski & Minor, 1997) and COLLECT (Hooft, 1998)'
_computing_data_collection 'COLLECT (Hooft, 1998)'
_computing_data_reduction 'DENZO (Otwinowski & Minor, 1997) and COLLECT (Hooft, 1998)'
_computing_molecular_graphics 'DIAMOND (Brandenburg, 2006)'
_computing_publication_material '<i>publCIF</i> (Westrip, 2009)'
_computing_structure_refinement 'SHELXL97 (Sheldrick, 2008)'
_computing_structure_solution 'SHELXS97 (Sheldrick, 2008)'
_diffrn_ambient_temperature 120(2)
_diffrn_detector_area_resol_mean 9.091
_diffrn_measured_fraction_theta_full 0.997
_diffrn_measured_fraction_theta_max 0.997
_diffrn_measurement_device_type 'Bruker--Nonius 95mm CCD camera on \k-goniostat'
_diffrn_measurement_method '\f and \w'
_diffrn_radiation_monochromator '10 cm confocal mirrors'
_diffrn_radiation_source 'Bruker-Nonius FR591 rotating anode'
_diffrn_radiation_type MoK\a
_diffrn_radiation_wavelength 0.71073
_diffrn_reflns_av_R_equivalents 0.066
_diffrn_reflns_av_sigmaI/netI 0.038
_diffrn_reflns_limit_h_max 16
_diffrn_reflns_limit_h_min -16
_diffrn_reflns_limit_k_max 6
_diffrn_reflns_limit_k_min -6
_diffrn_reflns_limit_l_max 18
_diffrn_reflns_limit_l_min -18
_diffrn_reflns_number 10487
_diffrn_reflns_theta_full 25.0
_diffrn_reflns_theta_max 25.0
_diffrn_reflns_theta_min 3.2
_diffrn_standards_decay_% 0
_diffrn_standards_number 0
_exptl_absorpt_coefficient_mu 0.096
_exptl_absorpt_correction_T_max 0.992
_exptl_absorpt_correction_T_min 0.949
_exptl_absorpt_correction_type multi-scan
_exptl_absorpt_process_details '(SADABS; Sheldrick, 2003)'
_exptl_crystal_colour orange
_exptl_crystal_density_diffrn 1.424
_exptl_crystal_density_method 'not measured'
_exptl_crystal_description needle
_exptl_crystal_F_000 472
_exptl_crystal_size_max 0.55
_exptl_crystal_size_mid 0.08
_exptl_crystal_size_min 0.08
_refine_diff_density_max 0.32
_refine_diff_density_min -0.32
_refine_ls_extinction_coef 0.031(5)
_refine_ls_extinction_expression Fc^*^=kFc[1+0.001xFc^2^\l^3^/sin(2\q)]^-1/4^
_refine_ls_extinction_method 'SHELXL97 (Sheldrick, 2008)'
_refine_ls_goodness_of_fit_ref 1.07
_refine_ls_hydrogen_treatment constr
_refine_ls_matrix_type full
_refine_ls_number_parameters 158
_refine_ls_number_reflns 1841
_refine_ls_number_restraints 1
_refine_ls_restrained_S_all 1.07
_refine_ls_R_factor_all 0.061
_refine_ls_R_factor_gt 0.048
_refine_ls_shift/su_max_lt 0.001
_refine_ls_shift/su_mean 0.000
_refine_ls_structure_factor_coef Fsqd
_refine_ls_weighting_details 'calc w=1/[\s^2^(Fo^2^)+(0.0712P)^2^+0.1735P] where P=(Fo^2^+2Fc^2^)/3'
_refine_ls_weighting_scheme calc
_refine_ls_wR_factor_gt 0.114
_refine_ls_wR_factor_ref 0.122
_reflns_number_gt 1479
_reflns_number_total 1841
_reflns_threshold_expression I>2\s(I)
_cod_data_source_file lh2952.cif
_cod_data_source_block I
_cod_original_sg_symbol_H-M 'P 2/n'
_cod_database_code 2224358
_cod_database_fobs_code 2224358

loop_
_symmetry_equiv_pos_as_xyz
'x, y, z'
'x+1/2, -y, z+1/2'
'-x, -y, -z'
'-x-1/2, y, -z-1/2'

loop_
_atom_site_type_symbol
_atom_site_label
_atom_site_fract_x
_atom_site_fract_y
_atom_site_fract_z
_atom_site_U_iso_or_equiv
_atom_site_adp_type
_atom_site_calc_flag
_atom_site_refinement_flags
_atom_site_occupancy
_atom_site_disorder_assembly
_atom_site_disorder_group
O O1 0.87956(9) -0.1882(2) 0.76593(8) 0.0294(3) Uani d D 1 . .
H H1O 0.8351 -0.0735 0.7382 0.044 Uiso d D 1 . .
O O2 0.84545(9) 0.3337(2) 0.55121(7) 0.0251(3) Uani d . 1 . .
N N1 0.78226(10) 0.1846(2) 0.65809(9) 0.0225(3) Uani d . 1 . .
C C1 0.94605(12) -0.1824(3) 0.72470(10) 0.0224(4) Uani d . 1 . .
C C2 1.02672(13) -0.3622(3) 0.75286(11) 0.0255(4) Uani d . 1 . .
H H2 1.0334 -0.4852 0.7995 0.031 Uiso calc R 1 . .
C C3 1.09719(13) -0.3631(3) 0.71350(11) 0.0280(4) Uani d . 1 . .
H H3 1.1518 -0.4875 0.7329 0.034 Uiso calc R 1 . .
C C4 1.08874(13) -0.1831(3) 0.64558(11) 0.0285(4) Uani d . 1 . .
H H4 1.1375 -0.1839 0.6188 0.034 Uiso calc R 1 . .
C C5 1.00909(12) -0.0038(3) 0.61741(11) 0.0255(4) Uani d . 1 . .
H H5 1.0039 0.1199 0.5714 0.031 Uiso calc R 1 . .
C C6 0.93574(12) -0.0004(3) 0.65525(10) 0.0210(4) Uani d . 1 . .
C C7 0.84764(12) 0.1812(3) 0.62239(10) 0.0214(4) Uani d . 1 . .
C C8 0.76543(12) 0.5157(3) 0.51535(10) 0.0218(4) Uani d . 1 . .
C C9 0.76759(13) 0.6767(3) 0.44659(11) 0.0253(4) Uani d . 1 . .
H H9 0.8216 0.6614 0.4262 0.030 Uiso calc R 1 . .
C C10 0.68991(13) 0.8601(3) 0.40814(11) 0.0271(4) Uani d . 1 . .
H H10 0.6900 0.9711 0.3605 0.033 Uiso calc R 1 . .
C C11 0.61167(13) 0.8827(3) 0.43898(11) 0.0277(4) Uani d . 1 . .
H H11 0.5585 1.0094 0.4127 0.033 Uiso calc R 1 . .
C C12 0.61155(12) 0.7197(3) 0.50813(11) 0.0257(4) Uani d . 1 . .
H H12 0.5580 0.7361 0.5291 0.031 Uiso calc R 1 . .
C C13 0.68845(12) 0.5327(3) 0.54724(10) 0.0222(4) Uani d . 1 . .
C C14 0.69092(13) 0.3531(3) 0.62239(11) 0.0252(4) Uani d . 1 . .
H H14A 0.6898 0.4570 0.6743 0.030 Uiso calc R 1 . .
H H14B 0.6271 0.2450 0.5977 0.030 Uiso calc R 1 . .

loop_
_atom_site_aniso_label
_atom_site_aniso_U_11
_atom_site_aniso_U_22
_atom_site_aniso_U_33
_atom_site_aniso_U_12
_atom_site_aniso_U_13
_atom_site_aniso_U_23
O1 0.0263(7) 0.0350(7) 0.0318(7) 0.0037(5) 0.0169(6) 0.0083(5)
O2 0.0243(7) 0.0280(6) 0.0264(6) 0.0058(5) 0.0141(5) 0.0068(4)
N1 0.0196(7) 0.0265(8) 0.0224(7) 0.0004(5) 0.0097(6) -0.0018(5)
C1 0.0207(9) 0.0248(8) 0.0220(8) -0.0044(6) 0.0093(7) -0.0042(6)
C2 0.0253(9) 0.0244(8) 0.0241(8) -0.0006(7) 0.0077(7) 0.0015(6)
C3 0.0234(9) 0.0277(9) 0.0305(9) 0.0036(7) 0.0090(8) -0.0017(7)
C4 0.0244(9) 0.0330(10) 0.0318(9) 0.0031(7) 0.0157(8) -0.0004(7)
C5 0.0252(9) 0.0273(9) 0.0260(8) -0.0004(7) 0.0128(7) 0.0008(6)
C6 0.0182(8) 0.0228(8) 0.0200(8) -0.0023(6) 0.0063(7) -0.0034(6)
C7 0.0220(9) 0.0216(8) 0.0197(8) -0.0037(6) 0.0079(7) -0.0024(6)
C8 0.0191(8) 0.0217(8) 0.0219(8) -0.0001(6) 0.0062(7) -0.0029(6)
C9 0.0240(9) 0.0277(9) 0.0257(8) -0.0027(7) 0.0120(7) -0.0016(6)
C10 0.0298(10) 0.0250(9) 0.0239(8) -0.0014(7) 0.0088(7) 0.0016(6)
C11 0.0265(9) 0.0258(9) 0.0265(9) 0.0034(7) 0.0070(7) -0.0011(6)
C12 0.0222(9) 0.0285(9) 0.0256(9) 0.0011(7) 0.0094(7) -0.0042(6)
C13 0.0217(9) 0.0242(8) 0.0190(8) -0.0022(6) 0.0069(7) -0.0050(6)
C14 0.0233(9) 0.0297(9) 0.0257(8) 0.0018(7) 0.0133(7) 0.0000(6)

loop_
_atom_type_symbol
_atom_type_description
_atom_type_scat_dispersion_real
_atom_type_scat_dispersion_imag
_atom_type_scat_source
C C 0.0033 0.0016 'International Tables Vol C Tables 4.2.6.8 and 6.1.1.4'
H H 0.0000 0.0000 'International Tables Vol C Tables 4.2.6.8 and 6.1.1.4'
N N 0.0061 0.0033 'International Tables Vol C Tables 4.2.6.8 and 6.1.1.4'
O O 0.0106 0.0060 'International Tables Vol C Tables 4.2.6.8 and 6.1.1.4'

loop_
_geom_angle_atom_site_label_1
_geom_angle_atom_site_label_2
_geom_angle_atom_site_label_3
_geom_angle_site_symmetry_1
_geom_angle_site_symmetry_3
_geom_angle
_geom_angle_publ_flag
C1 O1 H1O . . 104.4 ?
C7 O2 C8 . . 117.29(12) ?
C7 N1 C14 . . 121.61(13) ?
O1 C1 C2 . . 118.12(14) ?
O1 C1 C6 . . 122.02(14) ?
C2 C1 C6 . . 119.86(14) ?
C3 C2 C1 . . 120.39(15) ?
C3 C2 H2 . . 119.8 ?
C1 C2 H2 . . 119.8 ?
C2 C3 C4 . . 120.46(15) ?
C2 C3 H3 . . 119.8 ?
C4 C3 H3 . . 119.8 ?
C5 C4 C3 . . 119.52(15) ?
C5 C4 H4 . . 120.2 ?
C3 C4 H4 . . 120.2 ?
C4 C5 C6 . . 121.26(14) ?
C4 C5 H5 . . 119.4 ?
C6 C5 H5 . . 119.4 ?
C5 C6 C1 . . 118.50(14) ?
C5 C6 C7 . . 121.67(13) ?
C1 C6 C7 . . 119.81(14) ?
N1 C7 O2 . . 126.42(14) ?
N1 C7 C6 . . 121.08(13) ?
O2 C7 C6 . . 112.49(13) ?
C13 C8 C9 . . 122.28(15) ?
C13 C8 O2 . . 121.33(13) ?
C9 C8 O2 . . 116.39(13) ?
C10 C9 C8 . . 118.93(15) ?
C10 C9 H9 . . 120.5 ?
C8 C9 H9 . . 120.5 ?
C9 C10 C11 . . 120.16(14) ?
C9 C10 H10 . . 119.9 ?
C11 C10 H10 . . 119.9 ?
C12 C11 C10 . . 119.75(15) ?
C12 C11 H11 . . 120.1 ?
C10 C11 H11 . . 120.1 ?
C11 C12 C13 . . 121.03(15) ?
C11 C12 H12 . . 119.5 ?
C13 C12 H12 . . 119.5 ?
C8 C13 C12 . . 117.85(14) ?
C8 C13 C14 . . 119.64(14) ?
C12 C13 C14 . . 122.51(14) ?
N1 C14 C13 . . 113.49(13) ?
N1 C14 H14A . . 108.9 ?
C13 C14 H14A . . 108.9 ?
N1 C14 H14B . . 108.9 ?
C13 C14 H14B . . 108.9 ?
H14A C14 H14B . . 107.7 ?

loop_
_geom_bond_atom_site_label_1
_geom_bond_atom_site_label_2
_geom_bond_site_symmetry_2
_geom_bond_distance
_geom_bond_publ_flag
O1 C1 . 1.3530(19) ?
O1 H1O . 0.8403 ?
O2 C7 . 1.3680(18) ?
O2 C8 . 1.3937(19) ?
N1 C7 . 1.271(2) ?
N1 C14 . 1.458(2) ?
C1 C2 . 1.389(2) ?
C1 C6 . 1.410(2) ?
C2 C3 . 1.381(2) ?
C2 H2 . 0.9500 ?
C3 C4 . 1.391(2) ?
C3 H3 . 0.9500 ?
C4 C5 . 1.378(2) ?
C4 H4 . 0.9500 ?
C5 C6 . 1.400(2) ?
C5 H5 . 0.9500 ?
C6 C7 . 1.467(2) ?
C8 C13 . 1.382(2) ?
C8 C9 . 1.384(2) ?
C9 C10 . 1.381(2) ?
C9 H9 . 0.9500 ?
C10 C11 . 1.390(2) ?
C10 H10 . 0.9500 ?
C11 C12 . 1.385(2) ?
C11 H11 . 0.9500 ?
C12 C13 . 1.389(2) ?
C12 H12 . 0.9500 ?
C13 C14 . 1.501(2) ?
C14 H14A . 0.9900 ?
C14 H14B . 0.9900 ?

loop_
_geom_hbond_atom_site_label_D
_geom_hbond_atom_site_label_H
_geom_hbond_atom_site_label_A
_geom_hbond_site_symmetry_A
_geom_hbond_distance_DH
_geom_hbond_distance_HA
_geom_hbond_distance_DA
_geom_hbond_angle_DHA
O1 H1O N1 . 0.84 1.78 2.5586(16) 154
C14 H14A O1 4_767 0.99 2.45 3.3551(19) 151

loop_
_geom_torsion_atom_site_label_1
_geom_torsion_atom_site_label_2
_geom_torsion_atom_site_label_3
_geom_torsion_atom_site_label_4
_geom_torsion_site_symmetry_1
_geom_torsion_site_symmetry_2
_geom_torsion_site_symmetry_3
_geom_torsion_site_symmetry_4
_geom_torsion
_geom_torsion_publ_flag
O1 C1 C2 C3 . . . . -179.47(14) ?
C6 C1 C2 C3 . . . . 0.3(2) ?
C1 C2 C3 C4 . . . . 0.4(2) ?
C2 C3 C4 C5 . . . . -0.2(3) ?
C3 C4 C5 C6 . . . . -0.6(2) ?
C4 C5 C6 C1 . . . . 1.2(2) ?
C4 C5 C6 C7 . . . . -176.86(14) ?
O1 C1 C6 C5 . . . . 178.68(13) ?
C2 C1 C6 C5 . . . . -1.0(2) ?
O1 C1 C6 C7 . . . . -3.2(2) ?
C2 C1 C6 C7 . . . . 177.07(13) ?
C14 N1 C7 O2 . . . . 2.7(2) ?
C14 N1 C7 C6 . . . . -176.26(13) ?
C8 O2 C7 N1 . . . . 1.7(2) ?
C8 O2 C7 C6 . . . . -179.26(11) ?
C5 C6 C7 N1 . . . . -179.12(14) ?
C1 C6 C7 N1 . . . . 2.8(2) ?
C5 C6 C7 O2 . . . . 1.8(2) ?
C1 C6 C7 O2 . . . . -176.25(13) ?
C7 O2 C8 C13 . . . . -3.2(2) ?
C7 O2 C8 C9 . . . . 176.88(13) ?
C13 C8 C9 C10 . . . . -0.3(2) ?
O2 C8 C9 C10 . . . . 179.67(13) ?
C8 C9 C10 C11 . . . . 0.5(2) ?
C9 C10 C11 C12 . . . . -0.3(2) ?
C10 C11 C12 C13 . . . . -0.2(2) ?
C9 C8 C13 C12 . . . . -0.2(2) ?
O2 C8 C13 C12 . . . . 179.85(13) ?
C9 C8 C13 C14 . . . . -179.68(14) ?
O2 C8 C13 C14 . . . . 0.4(2) ?
C11 C12 C13 C8 . . . . 0.4(2) ?
C11 C12 C13 C14 . . . . 179.89(15) ?
C7 N1 C14 C13 . . . . -5.1(2) ?
C8 C13 C14 N1 . . . . 3.6(2) ?
C12 C13 C14 N1 . . . . -175.88(13) ?

loop_
_cod_related_entry_id
_cod_related_entry_database
_cod_related_entry_code
1 ChemSpider 24743847
